data_1502410
loop_
_publ_author_name
'Niu, Zhenbin'
'Slebodnick, Carla'
'Gibson, Harry W.'

_publ_section_title
;
 Pseudocryptand-type [3]pseudorotaxane and &quot;hook-ring&quot;
 polypseudo[2]catenane based on a bis(m-phenylene)-32-crown-10 derivative
 and bisparaquat derivatives.
;
_journal_issue 17
_journal_name_full 'Organic letters'
_journal_page_first 4616
_journal_page_last 4619
_journal_paper_doi 10.1021/ol201837x
_journal_volume 13
_journal_year 2011
_chemical_formula_moiety 'C42 H50 N2 O14, C36 H32 N4, 5(C2 H3 N), 4(F6 P), 0.36 (H2 O)'
_chemical_formula_sum 'C88 H97.72 F24 N11 O14.37 P4'
_chemical_formula_weight 2119.22
_chemical_name_systematic
;
 ? 
;
_space_group_crystal_system triclinic
_space_group_IT_number 2
_space_group_name_Hall '-P 1'
_space_group_name_H-M_alt 'P -1'
_symmetry_space_group_name_Hall '-P 1'
_symmetry_space_group_name_H-M 'P -1'
_atom_sites_solution_hydrogens geom
_atom_sites_solution_primary direct
_atom_sites_solution_secondary difmap
_audit_creation_date 2011-05-26
_audit_creation_method
;
  Olex2 1.1
  (compiled Feb 15 2011 20:38:53, GUI svn.r3494)
;
_cell_angle_alpha 92.123(3)
_cell_angle_beta 99.809(4)
_cell_angle_gamma 98.463(3)
_cell_formula_units_Z 2
_cell_length_a 13.4807(6)
_cell_length_b 13.8068(5)
_cell_length_c 26.5793(10)
_cell_measurement_reflns_used 13181
_cell_measurement_temperature 99.9
_cell_measurement_theta_max 74.5851
_cell_measurement_theta_min 3.2400
_cell_volume 4811.9(3)
_computing_cell_refinement
;
CrysAlisPro, Agilent Technologies,
Version 1.171.34.49 (release 20-01-2011 CrysAlis171 .NET)
(compiled Jan 20 2011,15:58:25)
;
_computing_data_collection
;
CrysAlisPro, Agilent Technologies,
Version 1.171.34.49 (release 20-01-2011 CrysAlis171 .NET)
(compiled Jan 20 2011,15:58:25)
;
_computing_data_reduction
;
CrysAlisPro, Agilent Technologies,
Version 1.171.34.49 (release 20-01-2011 CrysAlis171 .NET)
(compiled Jan 20 2011,15:58:25)
;
_computing_molecular_graphics
;
O. V. Dolomanov, L. J. Bourhis, R. J. Gildea, J. A. K. Howard and H. Puschmann,
OLEX2: a complete structure solution, refinement and analysis program.
J. Appl. Cryst. (2009). 42, 339-341.
;
_computing_publication_material
;
O. V. Dolomanov, L. J. Bourhis, R. J. Gildea, J. A. K. Howard and H. Puschmann,
OLEX2: a complete structure solution, refinement and analysis program.
J. Appl. Cryst. (2009). 42, 339-341.
;
_computing_structure_refinement 'SHELXL-97 (Sheldrick, 1997)'
_computing_structure_solution 'SHELXS-97 (Sheldrick, 1990)'
_diffrn_ambient_temperature 99.9
_diffrn_detector CCD
_diffrn_detector_area_resol_mean 8.3174
_diffrn_detector_type 'Oxford Diffraction Onyx CCD'
_diffrn_measured_fraction_theta_full 0.989
_diffrn_measured_fraction_theta_max 0.954
_diffrn_measurement_details
;
  1 omega  -97.00   -2.00   1.0000   10.0000
omega____ theta____ kappa____ phi______ frames
    -      -41.9419  125.0000  -30.0000 95

  2 omega   26.00   99.00   1.0000   10.0000
omega____ theta____ kappa____ phi______ frames
    -       41.9419   37.0000  -30.0000 73

  3 omega   17.00  117.00   1.0000   10.0000
omega____ theta____ kappa____ phi______ frames
    -       41.9419   77.0000 -150.0000 100

  4 omega  -34.00   70.00   1.0000   10.0000
omega____ theta____ kappa____ phi______ frames
    -       41.9419  -37.0000   90.0000 104

  5 omega   51.00  141.00   1.0000   60.0000
omega____ theta____ kappa____ phi______ frames
    -      107.0000  179.0000  -60.0000 90

  6 omega   81.00  176.00   1.0000   60.0000
omega____ theta____ kappa____ phi______ frames
    -      107.0000   45.0000   60.0000 95

  7 omega   44.00  117.00   1.0000   60.0000
omega____ theta____ kappa____ phi______ frames
    -      107.0000 -148.0000  -44.0000 73

  8 omega   79.00  171.00   1.0000   60.0000
omega____ theta____ kappa____ phi______ frames
    -      107.0000   45.0000  120.0000 92

  9 omega   84.00  111.00   1.0000   60.0000
omega____ theta____ kappa____ phi______ frames
    -      107.0000  -77.0000   60.0000 27

 10 omega   49.00  141.00   1.0000   60.0000
omega____ theta____ kappa____ phi______ frames
    -      107.0000  -77.0000    0.0000 92

 11 omega   33.00   70.00   1.0000   60.0000
omega____ theta____ kappa____ phi______ frames
    -      107.0000  -45.0000  -60.0000 37

 12 omega   37.00   64.00   1.0000   60.0000
omega____ theta____ kappa____ phi______ frames
    -      107.0000  -77.0000   60.0000 27

 13 omega   30.00  104.00   1.0000   60.0000
omega____ theta____ kappa____ phi______ frames
    -      107.0000 -123.0000  -20.0000 74

 14 omega   73.00  173.00   1.0000   60.0000
omega____ theta____ kappa____ phi______ frames
    -      107.0000   77.0000  150.0000 100

 15 omega -120.00   -8.00   1.0000   10.0000
omega____ theta____ kappa____ phi______ frames
    -      -41.9419  -77.0000  -60.0000 112

 16 omega  -34.00   71.00   1.0000   10.0000
omega____ theta____ kappa____ phi______ frames
    -       41.9419  -37.0000  150.0000 105

 17 omega   12.00  117.00   1.0000   10.0000
omega____ theta____ kappa____ phi______ frames
    -       41.9419   37.0000   90.0000 105

 18 omega    8.00  120.00   1.0000   10.0000
omega____ theta____ kappa____ phi______ frames
    -       41.9419   77.0000  120.0000 112

 19 omega -169.00  -56.00   1.0000   60.0000
omega____ theta____ kappa____ phi______ frames
    -      -90.0000  -77.0000    0.0000 113

 20 omega   73.00  178.00   1.0000   60.0000
omega____ theta____ kappa____ phi______ frames
    -      107.0000   77.0000 -180.0000 105

 21 omega   59.00  178.00   1.0000   60.0000
omega____ theta____ kappa____ phi______ frames
    -      107.0000   15.0000  -60.0000 119
;
_diffrn_measurement_device '\k-geometry diffractometer'
_diffrn_measurement_device_type 'Oxford Diffraction Nova'
_diffrn_measurement_method 'phi and omega scans'
_diffrn_orient_matrix_UB_11 0.0202877000
_diffrn_orient_matrix_UB_12 -0.0091221000
_diffrn_orient_matrix_UB_13 -0.0551613000
_diffrn_orient_matrix_UB_21 -0.1040141000
_diffrn_orient_matrix_UB_22 0.0309713000
_diffrn_orient_matrix_UB_23 -0.0201467000
_diffrn_orient_matrix_UB_31 0.0505406000
_diffrn_orient_matrix_UB_32 0.1083290000
_diffrn_orient_matrix_UB_33 0.0050348000
_diffrn_radiation_monochromator mirrors
_diffrn_radiation_probe x-ray
_diffrn_radiation_type CuK\a
_diffrn_radiation_wavelength 1.54178
_diffrn_reflns_av_R_equivalents 0.0713
_diffrn_reflns_av_unetI/netI 0.0776
_diffrn_reflns_limit_h_max 16
_diffrn_reflns_limit_h_min -16
_diffrn_reflns_limit_k_max 17
_diffrn_reflns_limit_k_min -15
_diffrn_reflns_limit_l_max 32
_diffrn_reflns_limit_l_min -32
_diffrn_reflns_number 52909
_diffrn_reflns_theta_full 67.50
_diffrn_reflns_theta_max 74.76
_diffrn_reflns_theta_min 3.24
_diffrn_source 'Nova Micro-focus X-ray Source (Cu)'
_diffrn_source_target Cu
_diffrn_source_type 'Nova Micro-focus X-ray Source (Cu)'
_exptl_absorpt_coefficient_mu 1.734
_exptl_absorpt_correction_T_max 0.935
_exptl_absorpt_correction_T_min 0.750
_exptl_absorpt_correction_type gaussian
_exptl_absorpt_process_details
;
CrysAlisPro, Agilent Technologies,
Version 1.171.34.49 (release 20-01-2011 CrysAlis171 .NET)
(compiled Jan 20 2011,15:58:25)
Numerical absorption correction based on gaussian integration over
            a multifaceted crystal model
;
_exptl_crystal_colour yellow
_exptl_crystal_density_diffrn 1.463
_exptl_crystal_density_method 'not measured'
_exptl_crystal_description plate
_exptl_crystal_F_000 2187
_exptl_crystal_recrystallization_method 'Crystals grown from CH3CN / diisopropyl ether'
_exptl_crystal_size_max 0.247
_exptl_crystal_size_mid 0.1375
_exptl_crystal_size_min 0.0404
_refine_diff_density_max 1.016
_refine_diff_density_min -0.903
_refine_diff_density_rms 0.091
_refine_ls_extinction_method none
_refine_ls_goodness_of_fit_ref 1.078
_refine_ls_hydrogen_treatment constr
_refine_ls_matrix_type full
_refine_ls_number_parameters 1280
_refine_ls_number_reflns 18823
_refine_ls_number_restraints 3
_refine_ls_restrained_S_all 1.078
_refine_ls_R_factor_all 0.1571
_refine_ls_R_factor_gt 0.1054
_refine_ls_shift/su_max 0.000
_refine_ls_shift/su_mean 0.000
_refine_ls_structure_factor_coef Fsqd
_refine_ls_weighting_details 'calc w=1/[\s^2^(Fo^2^)+(0.1114P)^2^+15.5536P] where P=(Fo^2^+2Fc^2^)/3'
_refine_ls_weighting_scheme calc
_refine_ls_wR_factor_gt 0.2556
_refine_ls_wR_factor_ref 0.2857
_reflns_number_gt 11849
_reflns_number_total 18823
_reflns_threshold_expression >2sigma(I)
_cod_data_source_file ol201837x_si_003.cif
_cod_data_source_block cs1679
_cod_database_code 1502410
_chemical_oxdiff_usercomment 'Zhenbin/Gibson NiuC51-3'

loop_
_space_group_symop_id
_space_group_symop_operation_xyz
1 'x, y, z'
2 '-x, -y, -z'

loop_
_atom_site_label
_atom_site_type_symbol
_atom_site_fract_x
_atom_site_fract_y
_atom_site_fract_z
_atom_site_U_iso_or_equiv
_atom_site_adp_type
_atom_site_occupancy
_atom_site_symmetry_multiplicity
_atom_site_calc_flag
_atom_site_refinement_flags
_atom_site_disorder_assembly
_atom_site_disorder_group
P1 P 0.62333(12) 0.69192(12) 0.45260(6) 0.0364(4) Uani 1 1 d . . .
F1 F 0.6294(3) 0.6795(3) 0.51253(14) 0.0516(10) Uani 1 1 d . . .
F2 F 0.6330(3) 0.8086(3) 0.46194(14) 0.0448(9) Uani 1 1 d . . .
F3 F 0.6153(3) 0.7044(3) 0.39217(14) 0.0489(9) Uani 1 1 d . . .
F4 F 0.7444(3) 0.7023(3) 0.45916(15) 0.0506(10) Uani 1 1 d . . .
F5 F 0.5018(3) 0.6832(3) 0.44548(14) 0.0432(8) Uani 1 1 d . . .
F6 F 0.6130(3) 0.5760(3) 0.44233(17) 0.0590(11) Uani 1 1 d . . .
P2 P 0.09840(13) 0.79523(12) 0.45341(6) 0.0395(4) Uani 1 1 d . . .
F7 F 0.0208(3) 0.7976(3) 0.40043(15) 0.0604(11) Uani 1 1 d . . .
F8 F 0.1844(4) 0.7740(5) 0.42191(17) 0.0824(16) Uani 1 1 d . . .
F9 F 0.0610(4) 0.6817(3) 0.4540(2) 0.0807(15) Uani 1 1 d . . .
F10 F 0.0131(4) 0.8154(4) 0.48447(17) 0.0703(13) Uani 1 1 d . . .
F11 F 0.1303(5) 0.9088(4) 0.4512(2) 0.0973(19) Uani 1 1 d . . .
F12 F 0.1750(3) 0.7929(4) 0.50477(15) 0.0720(14) Uani 1 1 d . . .
P3 P 0.27377(14) 0.70396(12) 0.81938(8) 0.0484(5) Uani 1 1 d . . .
F13 F 0.2112(4) 0.6399(3) 0.7703(2) 0.0763(15) Uani 1 1 d . . .
F14 F 0.2317(4) 0.7982(3) 0.8003(2) 0.0829(16) Uani 1 1 d . . .
F15 F 0.3207(7) 0.6097(4) 0.8364(3) 0.150(4) Uani 1 1 d . . .
F16 F 0.3268(6) 0.7635(5) 0.8698(3) 0.146(4) Uani 1 1 d . . .
F17 F 0.3655(5) 0.7310(6) 0.7932(5) 0.193(5) Uani 1 1 d . . .
F18 F 0.1781(7) 0.6742(6) 0.8433(3) 0.151(4) Uani 1 1 d . . .
P4 P 0.7592(3) 0.13149(18) 0.94719(9) 0.0859(9) Uani 1 1 d . . .
F19 F 0.7835(4) 0.2476(4) 0.9480(2) 0.0838(16) Uani 1 1 d . . .
F20 F 0.8039(6) 0.1231(4) 0.8963(2) 0.098(2) Uani 1 1 d . . .
F21 F 0.8715(5) 0.1295(5) 0.9812(2) 0.1005(19) Uani 1 1 d . . .
F22 F 0.6493(5) 0.1355(5) 0.9131(2) 0.106(2) Uani 1 1 d . . .
F23 F 0.7319(8) 0.0191(5) 0.9484(4) 0.162(4) Uani 1 1 d . . .
F24 F 0.7115(6) 0.1456(6) 0.9978(2) 0.126(3) Uani 1 1 d . . .
O1 O 0.5925(3) 0.1282(3) 0.67092(15) 0.0348(9) Uani 1 1 d . . .
O2A O 0.6047(7) -0.0423(6) 0.6051(3) 0.037(2) Uiso 0.602(15) 1 d P A 1
O2B O 0.6490(9) -0.0092(8) 0.6019(4) 0.029(3) Uiso 0.398(15) 1 d P A 2
O3 O 0.8167(3) -0.0848(4) 0.62086(17) 0.0507(12) Uani 1 1 d . A .
O4 O 0.9838(3) -0.0860(3) 0.70630(17) 0.0430(10) Uani 1 1 d . . .
O5 O 1.1346(3) 0.0912(3) 0.73324(16) 0.0385(10) Uani 1 1 d . . .
O6 O 0.6801(3) 0.4841(3) 0.67973(15) 0.0351(9) Uani 1 1 d . . .
O7 O 0.7716(3) 0.5550(3) 0.59292(15) 0.0372(9) Uani 1 1 d . . .
O8 O 0.9677(3) 0.6552(3) 0.60369(16) 0.0377(9) Uani 1 1 d . . .
O9 O 1.1263(3) 0.5476(3) 0.61746(16) 0.0417(10) Uani 1 1 d . . .
O10 O 1.2009(3) 0.4223(3) 0.68924(16) 0.0386(10) Uani 1 1 d . . .
O11 O 0.8054(3) 0.3773(3) 0.85628(15) 0.0369(9) Uani 1 1 d . . .
O12 O 0.7102(4) 0.4753(4) 0.8887(2) 0.0569(13) Uani 1 1 d . . .
O13 O 1.3064(3) 0.3593(3) 0.89419(15) 0.0368(9) Uani 1 1 d . . .
O14 O 1.2518(4) 0.3938(5) 0.96660(18) 0.0637(16) Uani 1 1 d . . .
N1 N 0.9755(5) 0.4894(5) 0.9024(3) 0.069(2) Uani 1 1 d . . .
N2 N 1.4932(4) 0.3509(4) 0.94332(19) 0.0393(12) Uani 1 1 d . . .
C1 C 0.6268(4) 0.2185(4) 0.6965(2) 0.0278(11) Uani 1 1 d . . .
C2 C 0.6334(4) 0.3056(4) 0.6712(2) 0.0285(11) Uani 1 1 d . . .
H2 H 0.6134 0.3047 0.6351 0.034 Uiso 1 1 calc R . .
C3 C 0.6700(4) 0.3941(4) 0.7002(2) 0.0280(11) Uani 1 1 d . . .
C4 C 0.6986(4) 0.3955(4) 0.7526(2) 0.0282(11) Uani 1 1 d . . .
H4 H 0.7239 0.4560 0.7720 0.034 Uiso 1 1 calc R . .
C5 C 0.6903(4) 0.3084(4) 0.7770(2) 0.0312(12) Uani 1 1 d . . .
C6 C 0.6535(4) 0.2196(4) 0.7486(2) 0.0290(11) Uani 1 1 d . . .
H6 H 0.6471 0.1600 0.7654 0.035 Uiso 1 1 calc R . .
C7 C 1.1554(4) 0.1884(4) 0.7503(2) 0.0320(12) Uani 1 1 d . . .
C8 C 1.1631(4) 0.2523(4) 0.7109(2) 0.0331(12) Uani 1 1 d . . .
H8 H 1.1509 0.2279 0.6762 0.040 Uiso 1 1 calc R . .
C9 C 1.1890(4) 0.3522(4) 0.7239(2) 0.0337(13) Uani 1 1 d . . .
C10 C 1.2054(4) 0.3888(4) 0.7742(2) 0.0330(12) Uani 1 1 d . . .
H10 H 1.2244 0.4573 0.7826 0.040 Uiso 1 1 calc R . .
C11 C 1.1939(4) 0.3249(5) 0.8121(2) 0.0358(13) Uani 1 1 d . . .
C12 C 1.1701(4) 0.2220(4) 0.8005(2) 0.0337(13) Uani 1 1 d . . .
H12 H 1.1645 0.1778 0.8268 0.040 Uiso 1 1 calc R . .
C13 C 0.5678(5) 0.1238(4) 0.6159(2) 0.0414(15) Uani 1 1 d . A .
H13A H 0.6276 0.1537 0.6017 0.050 Uiso 1 1 calc R . .
H13B H 0.5111 0.1608 0.6050 0.050 Uiso 1 1 calc R . .
C14 C 0.5376(6) 0.0194(5) 0.5965(3) 0.0490(17) Uani 1 1 d . . .
H14A H 0.4773 -0.0076 0.6111 0.059 Uiso 0.602(15) 1 calc PR A 1
H14B H 0.5152 0.0186 0.5590 0.059 Uiso 0.602(15) 1 calc PR A 1
H14C H 0.5016 0.0126 0.5605 0.059 Uiso 0.398(15) 1 calc PR A 2
H14D H 0.4956 -0.0190 0.6181 0.059 Uiso 0.398(15) 1 calc PR A 2
C15A C 0.6638(8) -0.0456(8) 0.5652(4) 0.035(3) Uiso 0.602(15) 1 d P A 1
H15A H 0.7012 0.0206 0.5622 0.043 Uiso 0.602(15) 1 calc PR A 1
H15B H 0.6181 -0.0667 0.5322 0.043 Uiso 0.602(15) 1 calc PR A 1
C15B C 0.6468(13) -0.1085(14) 0.5841(7) 0.047(5) Uiso 0.398(15) 1 d P A 2
H15C H 0.6240 -0.1538 0.6093 0.057 Uiso 0.398(15) 1 calc PR A 2
H15D H 0.5986 -0.1238 0.5513 0.057 Uiso 0.398(15) 1 calc PR A 2
C16 C 0.7414(6) -0.1194(5) 0.5776(3) 0.0474(16) Uani 1 1 d . . .
H16A H 0.7042 -0.1837 0.5841 0.057 Uiso 0.602(15) 1 calc PR A 1
H16B H 0.7746 -0.1289 0.5477 0.057 Uiso 0.602(15) 1 calc PR A 1
H16C H 0.7577 -0.0835 0.5478 0.057 Uiso 0.398(15) 1 calc PR A 2
H16D H 0.7432 -0.1898 0.5700 0.057 Uiso 0.398(15) 1 calc PR A 2
C17 C 0.9121(5) -0.1105(5) 0.6167(2) 0.0399(14) Uani 1 1 d . . .
H17A H 0.9277 -0.0954 0.5825 0.048 Uiso 1 1 calc R A .
H17B H 0.9096 -0.1819 0.6200 0.048 Uiso 1 1 calc R . .
C18 C 0.9950(5) -0.0558(5) 0.6573(2) 0.0396(14) Uani 1 1 d . A .
H18A H 1.0622 -0.0676 0.6502 0.048 Uiso 1 1 calc R . .
H18B H 0.9929 0.0155 0.6563 0.048 Uiso 1 1 calc R . .
C19 C 1.0761(5) -0.0783(5) 0.7418(3) 0.0440(15) Uani 1 1 d . . .
H19A H 1.1304 -0.0935 0.7234 0.053 Uiso 1 1 calc R . .
H19B H 1.0679 -0.1281 0.7672 0.053 Uiso 1 1 calc R . .
C20 C 1.1096(5) 0.0219(4) 0.7698(2) 0.0380(14) Uani 1 1 d . . .
H20A H 1.0540 0.0408 0.7862 0.046 Uiso 1 1 calc R . .
H20B H 1.1697 0.0205 0.7967 0.046 Uiso 1 1 calc R . .
C21 C 0.6272(5) 0.4932(4) 0.6292(2) 0.0343(13) Uani 1 1 d . . .
H21A H 0.6086 0.5599 0.6271 0.041 Uiso 1 1 calc R . .
H21B H 0.5632 0.4457 0.6230 0.041 Uiso 1 1 calc R . .
C22 C 0.6870(5) 0.4762(4) 0.5878(2) 0.0378(13) Uani 1 1 d . . .
H22A H 0.7121 0.4125 0.5912 0.045 Uiso 1 1 calc R . .
H22B H 0.6433 0.4750 0.5537 0.045 Uiso 1 1 calc R . .
C23 C 0.8274(5) 0.5482(4) 0.5528(2) 0.0373(13) Uani 1 1 d . . .
H23A H 0.7803 0.5394 0.5194 0.045 Uiso 1 1 calc R . .
H23B H 0.8636 0.4908 0.5565 0.045 Uiso 1 1 calc R . .
C24 C 0.9027(5) 0.6402(5) 0.5545(2) 0.0379(13) Uani 1 1 d . . .
H24A H 0.9443 0.6348 0.5275 0.045 Uiso 1 1 calc R . .
H24B H 0.8662 0.6969 0.5481 0.045 Uiso 1 1 calc R . .
C25 C 1.0694(5) 0.6993(5) 0.6026(2) 0.0390(14) Uani 1 1 d . . .
H25A H 1.1019 0.7275 0.6373 0.047 Uiso 1 1 calc R . .
H25B H 1.0680 0.7537 0.5793 0.047 Uiso 1 1 calc R . .
C26 C 1.1319(5) 0.6282(5) 0.5850(3) 0.0491(17) Uani 1 1 d . . .
H26A H 1.1049 0.6048 0.5489 0.059 Uiso 1 1 calc R . .
H26B H 1.2035 0.6600 0.5876 0.059 Uiso 1 1 calc R . .
C27 C 1.1914(6) 0.4807(6) 0.6065(3) 0.0505(17) Uani 1 1 d . . .
H27A H 1.2635 0.5120 0.6162 0.061 Uiso 1 1 calc R . .
H27B H 1.1777 0.4618 0.5694 0.061 Uiso 1 1 calc R . .
C28 C 1.1725(5) 0.3917(5) 0.6359(2) 0.0425(15) Uani 1 1 d . . .
H28A H 1.0996 0.3624 0.6279 0.051 Uiso 1 1 calc R . .
H28B H 1.2137 0.3421 0.6269 0.051 Uiso 1 1 calc R . .
C29 C 0.7153(5) 0.3070(5) 0.8343(2) 0.0381(13) Uani 1 1 d . . .
H29A H 0.6564 0.3223 0.8491 0.046 Uiso 1 1 calc R . .
H29B H 0.7269 0.2402 0.8435 0.046 Uiso 1 1 calc R . .
C30 C 0.7912(5) 0.4535(5) 0.8843(2) 0.0359(13) Uani 1 1 d . . .
C31 C 0.8900(5) 0.5134(4) 0.9114(2) 0.0345(13) Uani 1 1 d . . .
C32 C 0.8866(7) 0.5882(9) 0.9453(4) 0.101(4) Uani 1 1 d . . .
H32 H 0.8232 0.6037 0.9515 0.121 Uiso 1 1 calc R . .
C33 C 0.9779(7) 0.6416(9) 0.9707(5) 0.115(5) Uani 1 1 d . . .
H33 H 0.9772 0.6949 0.9942 0.138 Uiso 1 1 calc R . .
C34 C 1.0652(6) 0.6188(6) 0.9625(3) 0.063(2) Uani 1 1 d . . .
H34 H 1.1282 0.6547 0.9798 0.076 Uiso 1 1 calc R . .
C35 C 1.0625(6) 0.5428(7) 0.9289(4) 0.084(3) Uani 1 1 d . . .
H35 H 1.1255 0.5255 0.9232 0.101 Uiso 1 1 calc R . .
C36 C 1.2050(5) 0.3646(5) 0.8670(2) 0.0423(15) Uani 1 1 d . . .
H36A H 1.1929 0.4336 0.8678 0.051 Uiso 1 1 calc R . .
H36B H 1.1539 0.3257 0.8839 0.051 Uiso 1 1 calc R . .
C37 C 1.3185(5) 0.3761(5) 0.9443(2) 0.0404(14) Uani 1 1 d . . .
C38 C 1.4238(5) 0.3721(5) 0.9720(2) 0.0379(13) Uani 1 1 d . . .
C39 C 1.4460(5) 0.3904(5) 1.0237(2) 0.0436(15) Uani 1 1 d . . .
H39 H 1.3955 0.4070 1.0421 0.052 Uiso 1 1 calc R . .
C40 C 1.5439(5) 0.3845(6) 1.0493(3) 0.0520(18) Uani 1 1 d . . .
H40 H 1.5617 0.3964 1.0854 0.062 Uiso 1 1 calc R . .
C41 C 1.6139(5) 0.3611(6) 1.0211(3) 0.0515(18) Uani 1 1 d . . .
H41 H 1.6811 0.3557 1.0373 0.062 Uiso 1 1 calc R . .
C42 C 1.5856(5) 0.3452(6) 0.9685(3) 0.0484(16) Uani 1 1 d . . .
H42 H 1.6352 0.3293 0.9494 0.058 Uiso 1 1 calc R . .
N3 N 0.8369(3) 0.0479(3) 0.7497(2) 0.0324(11) Uani 1 1 d . . .
N4 N 0.9731(3) 0.5516(3) 0.73120(19) 0.0303(10) Uani 1 1 d . . .
N5 N 0.5268(4) 0.6013(3) 0.7753(2) 0.0352(11) Uani 1 1 d . . .
N6 N 0.3906(3) 0.0938(3) 0.77974(19) 0.0327(11) Uani 1 1 d . . .
C43 C 0.8750(4) 0.1054(4) 0.7918(2) 0.0357(13) Uani 1 1 d . . .
H43 H 0.8778 0.0782 0.8242 0.043 Uiso 1 1 calc R . .
C44 C 0.9108(4) 0.2043(4) 0.7893(2) 0.0305(12) Uani 1 1 d . . .
H44 H 0.9383 0.2447 0.8196 0.037 Uiso 1 1 calc R . .
C45 C 0.9055(4) 0.2434(4) 0.7414(2) 0.0281(11) Uani 1 1 d . . .
C46 C 0.8666(5) 0.1806(4) 0.6983(2) 0.0353(13) Uani 1 1 d . . .
H46 H 0.8638 0.2051 0.6653 0.042 Uiso 1 1 calc R . .
C47 C 0.8317(5) 0.0823(4) 0.7032(2) 0.0369(13) Uani 1 1 d . . .
H47 H 0.8043 0.0398 0.6736 0.044 Uiso 1 1 calc R . .
C48 C 0.9886(4) 0.5128(4) 0.7770(2) 0.0300(12) Uani 1 1 d . . .
H48 H 1.0128 0.5548 0.8070 0.036 Uiso 1 1 calc R . .
C49 C 0.9700(4) 0.4138(4) 0.7806(2) 0.0303(12) Uani 1 1 d . . .
H49 H 0.9806 0.3875 0.8133 0.036 Uiso 1 1 calc R . .
C50 C 0.9358(4) 0.3512(4) 0.7371(2) 0.0263(11) Uani 1 1 d . . .
C51 C 0.9276(4) 0.3932(4) 0.6898(2) 0.0316(12) Uani 1 1 d . . .
H51 H 0.9098 0.3525 0.6590 0.038 Uiso 1 1 calc R . .
C52 C 0.9452(4) 0.4935(4) 0.6878(2) 0.0327(12) Uani 1 1 d . . .
H52 H 0.9377 0.5219 0.6557 0.039 Uiso 1 1 calc R . .
C53 C 0.5370(5) 0.5592(4) 0.8199(3) 0.0398(14) Uani 1 1 d . . .
H53 H 0.5699 0.5968 0.8504 0.048 Uiso 1 1 calc R . .
C54 C 0.4995(4) 0.4608(4) 0.8216(2) 0.0323(12) Uani 1 1 d . . .
H54 H 0.5037 0.4317 0.8536 0.039 Uiso 1 1 calc R . .
C55 C 0.4558(4) 0.4045(4) 0.7770(2) 0.0282(11) Uani 1 1 d . . .
C56 C 0.4437(4) 0.4517(4) 0.7315(2) 0.0346(13) Uani 1 1 d . . .
H56 H 0.4109 0.4162 0.7003 0.041 Uiso 1 1 calc R . .
C57 C 0.4800(4) 0.5515(5) 0.7320(3) 0.0386(14) Uani 1 1 d . . .
H57 H 0.4713 0.5842 0.7011 0.046 Uiso 1 1 calc R . .
C58 C 0.4113(5) 0.1494(4) 0.8237(2) 0.0349(13) Uani 1 1 d . . .
H58 H 0.4132 0.1189 0.8553 0.042 Uiso 1 1 calc R . .
C59 C 0.4300(4) 0.2509(4) 0.8239(2) 0.0316(12) Uani 1 1 d . . .
H59 H 0.4441 0.2897 0.8553 0.038 Uiso 1 1 calc R . .
C60 C 0.4279(4) 0.2961(4) 0.7774(2) 0.0284(11) Uani 1 1 d . . .
C61 C 0.4037(4) 0.2359(4) 0.7326(2) 0.0324(12) Uani 1 1 d . . .
H61 H 0.3995 0.2643 0.7005 0.039 Uiso 1 1 calc R . .
C62 C 0.3857(4) 0.1348(4) 0.7344(2) 0.0341(13) Uani 1 1 d . . .
H62 H 0.3698 0.0943 0.7035 0.041 Uiso 1 1 calc R . .
C63 C 0.7910(5) -0.0573(4) 0.7542(3) 0.0376(14) Uani 1 1 d . . .
H63A H 0.8314 -0.0852 0.7832 0.045 Uiso 1 1 calc R . .
H63B H 0.7916 -0.0970 0.7225 0.045 Uiso 1 1 calc R . .
C64 C 0.6825(4) -0.0598(4) 0.7629(2) 0.0314(12) Uani 1 1 d . . .
C65 C 0.6615(4) -0.0429(4) 0.8111(2) 0.0340(13) Uani 1 1 d . . .
H65 H 0.7145 -0.0377 0.8401 0.041 Uiso 1 1 calc R . .
C66 C 0.5638(5) -0.0334(4) 0.8176(2) 0.0370(13) Uani 1 1 d . . .
H66 H 0.5498 -0.0213 0.8509 0.044 Uiso 1 1 calc R . .
C67 C 0.4862(4) -0.0414(4) 0.7754(2) 0.0322(12) Uani 1 1 d . . .
C68 C 0.5054(4) -0.0654(4) 0.7277(2) 0.0342(13) Uani 1 1 d . . .
H68 H 0.4511 -0.0767 0.6992 0.041 Uiso 1 1 calc R . .
C69 C 0.6038(5) -0.0731(4) 0.7210(2) 0.0328(12) Uani 1 1 d . . .
H69 H 0.6173 -0.0874 0.6878 0.039 Uiso 1 1 calc R . .
C70 C 0.3833(5) -0.0155(4) 0.7811(3) 0.0417(15) Uani 1 1 d . . .
H70A H 0.3301 -0.0484 0.7529 0.050 Uiso 1 1 calc R . .
H70B H 0.3653 -0.0371 0.8140 0.050 Uiso 1 1 calc R . .
C71 C 0.9767(4) 0.6616(4) 0.7298(3) 0.0354(13) Uani 1 1 d . . .
H71A H 1.0345 0.6960 0.7553 0.042 Uiso 1 1 calc R . .
H71B H 0.9857 0.6829 0.6954 0.042 Uiso 1 1 calc R . .
C72 C 0.8773(4) 0.6850(4) 0.7418(2) 0.0273(11) Uani 1 1 d . . .
C73 C 0.8614(5) 0.6928(4) 0.7920(2) 0.0361(13) Uani 1 1 d . . .
H73 H 0.9167 0.6917 0.8193 0.043 Uiso 1 1 calc R . .
C74 C 0.7656(5) 0.7021(4) 0.8029(2) 0.0357(13) Uani 1 1 d . . .
H74 H 0.7556 0.7063 0.8373 0.043 Uiso 1 1 calc R . .
C75 C 0.6848(4) 0.7054(4) 0.7630(2) 0.0321(12) Uani 1 1 d . . .
C76 C 0.7018(4) 0.7030(4) 0.7130(2) 0.0303(12) Uani 1 1 d . . .
H76 H 0.6478 0.7088 0.6858 0.036 Uiso 1 1 calc R . .
C77 C 0.7975(4) 0.6923(4) 0.7022(2) 0.0283(11) Uani 1 1 d . . .
H77 H 0.8081 0.6899 0.6678 0.034 Uiso 1 1 calc R . .
C78 C 0.5777(5) 0.7058(4) 0.7736(3) 0.0413(15) Uani 1 1 d . . .
H78A H 0.5806 0.7424 0.8067 0.050 Uiso 1 1 calc R . .
H78B H 0.5381 0.7387 0.7464 0.050 Uiso 1 1 calc R . .
N7 N 0.2814(5) -0.0143(5) 0.6335(2) 0.0602(17) Uani 1 1 d . . .
C79 C 0.2271(5) 0.0138(5) 0.6014(3) 0.0461(16) Uani 1 1 d . . .
C80 C 0.1563(6) 0.0509(6) 0.5617(3) 0.0542(18) Uani 1 1 d . . .
H80A H 0.1244 -0.0025 0.5361 0.081 Uiso 1 1 calc R . .
H80B H 0.1934 0.1035 0.5452 0.081 Uiso 1 1 calc R . .
H80C H 0.1035 0.0765 0.5770 0.081 Uiso 1 1 calc R . .
N8 N 0.5415(5) 0.2982(5) 0.3640(3) 0.0578(16) Uani 1 1 d . . .
C81A C 0.5629(11) 0.2717(14) 0.4031(5) 0.047(4) Uiso 0.59(2) 1 d P B 1
C82A C 0.5912(11) 0.2390(13) 0.4545(6) 0.065(5) Uiso 0.59(2) 1 d P B 1
H82A H 0.5741 0.1674 0.4538 0.097 Uiso 0.59(2) 1 calc PR B 1
H82B H 0.5538 0.2692 0.4779 0.097 Uiso 0.59(2) 1 calc PR B 1
H82C H 0.6646 0.2586 0.4664 0.097 Uiso 0.59(2) 1 calc PR B 1
C81B C 0.5714(14) 0.3065(18) 0.4061(7) 0.037(5) Uiso 0.41(2) 1 d P B 2
C82B C 0.6120(17) 0.3146(18) 0.4596(8) 0.064(7) Uiso 0.41(2) 1 d P B 2
H82D H 0.6678 0.3700 0.4671 0.096 Uiso 0.41(2) 1 calc PR B 2
H82E H 0.6377 0.2540 0.4695 0.096 Uiso 0.41(2) 1 calc PR B 2
H82F H 0.5583 0.3254 0.4788 0.096 Uiso 0.41(2) 1 calc PR B 2
N9 N -0.0314(10) 0.9407(9) 0.8670(5) 0.132(4) Uani 1 1 d . . .
C83A C 0.0547(17) 0.9193(14) 0.8809(7) 0.069(3) Uiso 0.63(3) 1 d P C 1
C84A C 0.1559(16) 0.9084(18) 0.9043(8) 0.091(6) Uiso 0.63(3) 1 d P C 1
H84A H 0.1747 0.8495 0.8891 0.136 Uiso 0.63(3) 1 calc PR C 1
H84B H 0.1587 0.9020 0.9411 0.136 Uiso 0.63(3) 1 calc PR C 1
H84C H 0.2036 0.9661 0.8988 0.136 Uiso 0.63(3) 1 calc PR C 1
C83B C 0.018(3) 0.899(2) 0.8812(12) 0.069(3) Uiso 0.37(3) 1 d P C 2
C84B C 0.1163(18) 0.851(2) 0.8995(8) 0.055(7) Uiso 0.37(3) 1 d P C 2
H84D H 0.1154 0.7932 0.8769 0.082 Uiso 0.37(3) 1 calc PR C 2
H84E H 0.1169 0.8314 0.9346 0.082 Uiso 0.37(3) 1 calc PR C 2
H84F H 0.1773 0.8986 0.8984 0.082 Uiso 0.37(3) 1 calc PR C 2
N10 N 0.6367(13) 0.7692(10) 0.9019(5) 0.065(4) Uiso 0.538(10) 1 d P D 1
C85 C 0.5974(11) 0.8146(11) 0.9243(6) 0.058(4) Uiso 0.538(10) 1 d P D 1
C86 C 0.5418(13) 0.8710(12) 0.9534(6) 0.064(4) Uiso 0.538(10) 1 d P D 1
H86A H 0.4774 0.8798 0.9319 0.096 Uiso 0.538(10) 1 calc PR D 1
H86B H 0.5826 0.9353 0.9645 0.096 Uiso 0.538(10) 1 calc PR D 1
H86C H 0.5276 0.8361 0.9835 0.096 Uiso 0.538(10) 1 calc PR D 1
N11 N 0.727(2) 0.9143(19) 1.0878(10) 0.145(9) Uiso 0.538(10) 1 d P D 1
C87 C 0.781(2) 0.8838(19) 1.0579(10) 0.109(8) Uiso 0.538(10) 1 d P D 1
C88 C 0.8552(19) 0.8619(18) 1.0256(10) 0.106(7) Uiso 0.538(10) 1 d P D 1
H88A H 0.8224 0.8104 0.9992 0.160 Uiso 0.538(10) 1 calc PR D 1
H88B H 0.9131 0.8395 1.0470 0.160 Uiso 0.538(10) 1 calc PR D 1
H88C H 0.8794 0.9213 1.0094 0.160 Uiso 0.538(10) 1 calc PR D 1
N12 N 0.6891(15) 0.7651(12) 0.9124(7) 0.065(4) Uiso 0.462(10) 1 d P D 2
C89 C 0.7526(16) 0.8014(16) 0.9440(8) 0.073(6) Uiso 0.462(10) 1 d P D 2
C90 C 0.8379(18) 0.8557(18) 0.9827(9) 0.085(7) Uiso 0.462(10) 1 d P D 2
H90A H 0.9028 0.8526 0.9713 0.127 Uiso 0.462(10) 1 calc PR D 2
H90B H 0.8385 0.8259 1.0156 0.127 Uiso 0.462(10) 1 calc PR D 2
H90C H 0.8283 0.9244 0.9866 0.127 Uiso 0.462(10) 1 calc PR D 2
N13 N 0.620(2) 0.916(3) 1.0596(10) 0.170(13) Uiso 0.462(10) 1 d PD D 2
C91 C 0.570(2) 0.907(2) 1.0198(10) 0.121(10) Uiso 0.462(10) 1 d PD D 2
C92 C 0.5035(19) 0.899(2) 0.9707(9) 0.093(7) Uiso 0.462(10) 1 d PD D 2
H92A H 0.5238 0.8512 0.9478 0.140 Uiso 0.462(10) 1 calc PR D 2
H92B H 0.5085 0.9631 0.9559 0.140 Uiso 0.462(10) 1 calc PR D 2
H92C H 0.4331 0.8773 0.9750 0.140 Uiso 0.462(10) 1 calc PR D 2
O15 O 0.9865(12) 0.2704(11) 0.9079(5) 0.060(6) Uani 0.363(17) 1 d P . .

loop_
_atom_site_aniso_label
_atom_site_aniso_U_11
_atom_site_aniso_U_22
_atom_site_aniso_U_33
_atom_site_aniso_U_23
_atom_site_aniso_U_13
_atom_site_aniso_U_12
P1 0.0365(8) 0.0364(8) 0.0332(8) -0.0020(6) -0.0031(6) 0.0074(6)
F1 0.050(2) 0.057(2) 0.043(2) 0.0080(18) -0.0028(17) 0.0036(18)
F2 0.046(2) 0.037(2) 0.048(2) -0.0005(16) -0.0004(16) 0.0059(16)
F3 0.040(2) 0.071(3) 0.0362(19) -0.0029(18) 0.0010(15) 0.0172(19)
F4 0.038(2) 0.060(3) 0.051(2) 0.0027(18) -0.0038(17) 0.0104(18)
F5 0.0368(19) 0.047(2) 0.044(2) -0.0010(16) 0.0037(15) 0.0032(16)
F6 0.059(3) 0.038(2) 0.073(3) -0.0079(19) -0.008(2) 0.0117(19)
P2 0.0468(9) 0.0388(9) 0.0319(8) 0.0051(6) 0.0065(7) 0.0030(7)
F7 0.054(2) 0.082(3) 0.043(2) 0.005(2) 0.0016(18) 0.008(2)
F8 0.055(3) 0.149(5) 0.050(3) 0.015(3) 0.012(2) 0.031(3)
F9 0.102(4) 0.040(3) 0.098(4) 0.009(2) 0.014(3) 0.008(3)
F10 0.078(3) 0.090(4) 0.056(3) 0.020(2) 0.024(2) 0.038(3)
F11 0.129(5) 0.044(3) 0.100(4) 0.016(3) 0.002(4) -0.028(3)
F12 0.061(3) 0.116(4) 0.036(2) 0.012(2) 0.0017(19) 0.009(3)
P3 0.0434(9) 0.0310(9) 0.0638(11) 0.0057(8) -0.0096(8) 0.0043(7)
F13 0.079(3) 0.055(3) 0.082(3) -0.001(2) -0.026(3) 0.015(2)
F14 0.103(4) 0.038(2) 0.104(4) 0.023(2) 0.003(3) 0.016(3)
F15 0.202(8) 0.047(3) 0.154(6) -0.019(4) -0.112(6) 0.040(4)
F16 0.180(7) 0.082(4) 0.133(6) -0.046(4) -0.110(5) 0.056(4)
F17 0.080(5) 0.132(7) 0.383(15) -0.055(8) 0.122(7) -0.001(4)
F18 0.181(8) 0.136(6) 0.122(6) -0.022(5) 0.087(6) -0.081(6)
P4 0.145(3) 0.0566(14) 0.0439(12) 0.0023(10) 0.0033(14) -0.0094(15)
F19 0.081(4) 0.065(3) 0.094(4) -0.026(3) -0.004(3) 0.004(3)
F20 0.175(6) 0.065(3) 0.059(3) 0.000(3) 0.026(4) 0.032(4)
F21 0.143(6) 0.092(4) 0.069(4) 0.006(3) 0.008(4) 0.040(4)
F22 0.135(5) 0.092(4) 0.062(3) 0.001(3) -0.020(3) -0.037(4)
F23 0.244(10) 0.050(4) 0.189(8) 0.045(4) 0.035(7) 0.011(5)
F24 0.136(6) 0.181(8) 0.062(4) 0.018(4) 0.017(4) 0.026(5)
O1 0.044(2) 0.021(2) 0.037(2) -0.0005(16) -0.0006(18) 0.0056(17)
O3 0.039(2) 0.071(3) 0.040(2) -0.020(2) 0.0030(19) 0.010(2)
O4 0.037(2) 0.040(3) 0.049(3) 0.004(2) 0.0035(19) -0.0020(19)
O5 0.037(2) 0.030(2) 0.046(2) -0.0016(18) 0.0076(18) -0.0020(17)
O6 0.040(2) 0.023(2) 0.039(2) 0.0038(16) 0.0047(18) -0.0025(17)
O7 0.045(2) 0.032(2) 0.033(2) 0.0010(17) 0.0082(18) 0.0012(18)
O8 0.038(2) 0.038(2) 0.038(2) 0.0110(18) 0.0079(18) 0.0068(18)
O9 0.048(3) 0.045(3) 0.039(2) 0.0146(19) 0.0149(19) 0.017(2)
O10 0.034(2) 0.035(2) 0.044(2) 0.0109(18) 0.0017(18) 0.0034(18)
O11 0.034(2) 0.042(2) 0.030(2) -0.0035(17) -0.0021(16) 0.0019(18)
O12 0.041(3) 0.062(3) 0.065(3) -0.019(3) 0.011(2) 0.001(2)
O13 0.031(2) 0.045(2) 0.034(2) -0.0002(18) 0.0041(17) 0.0065(18)
O14 0.040(3) 0.116(5) 0.037(3) -0.011(3) 0.004(2) 0.024(3)
N1 0.043(3) 0.064(4) 0.086(5) -0.039(4) -0.017(3) 0.011(3)
N2 0.039(3) 0.048(3) 0.033(3) 0.004(2) 0.010(2) 0.006(2)
C1 0.023(3) 0.019(3) 0.041(3) -0.004(2) 0.004(2) 0.005(2)
C2 0.032(3) 0.029(3) 0.025(3) 0.001(2) 0.003(2) 0.007(2)
C3 0.024(3) 0.024(3) 0.038(3) 0.003(2) 0.007(2) 0.007(2)
C4 0.022(2) 0.025(3) 0.037(3) -0.003(2) 0.004(2) 0.004(2)
C5 0.021(3) 0.035(3) 0.038(3) 0.004(2) 0.004(2) 0.004(2)
C6 0.027(3) 0.024(3) 0.035(3) 0.005(2) 0.004(2) 0.005(2)
C7 0.021(3) 0.028(3) 0.046(3) -0.002(2) 0.006(2) 0.003(2)
C8 0.029(3) 0.035(3) 0.034(3) -0.004(2) 0.005(2) 0.004(2)
C9 0.023(3) 0.039(3) 0.038(3) 0.007(3) 0.000(2) 0.007(2)
C10 0.026(3) 0.031(3) 0.041(3) -0.001(2) -0.001(2) 0.008(2)
C11 0.022(3) 0.045(4) 0.037(3) -0.009(3) -0.001(2) 0.008(2)
C12 0.022(3) 0.042(3) 0.037(3) 0.012(3) 0.003(2) 0.006(2)
C13 0.048(4) 0.032(3) 0.041(3) 0.002(3) -0.007(3) 0.010(3)
C14 0.063(4) 0.043(4) 0.038(4) -0.002(3) -0.001(3) 0.013(3)
C16 0.058(4) 0.039(4) 0.040(4) -0.012(3) 0.004(3) 0.004(3)
C17 0.052(4) 0.033(3) 0.035(3) -0.002(3) 0.012(3) 0.005(3)
C18 0.037(3) 0.033(3) 0.050(4) 0.005(3) 0.010(3) 0.005(3)
C19 0.036(3) 0.033(3) 0.062(4) 0.005(3) 0.003(3) 0.006(3)
C20 0.029(3) 0.036(3) 0.048(4) 0.007(3) 0.002(3) 0.008(2)
C21 0.041(3) 0.023(3) 0.035(3) 0.002(2) -0.003(2) 0.004(2)
C22 0.040(3) 0.033(3) 0.037(3) 0.000(2) 0.001(3) 0.003(3)
C23 0.046(3) 0.033(3) 0.032(3) 0.001(2) 0.006(3) 0.004(3)
C24 0.043(3) 0.040(3) 0.032(3) 0.006(3) 0.009(3) 0.006(3)
C25 0.037(3) 0.037(3) 0.043(3) 0.012(3) 0.007(3) 0.003(3)
C26 0.048(4) 0.054(4) 0.051(4) 0.021(3) 0.017(3) 0.011(3)
C27 0.050(4) 0.058(4) 0.051(4) 0.014(3) 0.015(3) 0.022(3)
C28 0.040(3) 0.049(4) 0.042(4) 0.012(3) 0.008(3) 0.018(3)
C29 0.033(3) 0.036(3) 0.041(3) -0.001(3) 0.002(2) -0.002(3)
C30 0.037(3) 0.043(4) 0.026(3) 0.004(2) 0.006(2) 0.000(3)
C31 0.041(3) 0.039(3) 0.022(3) -0.003(2) 0.004(2) 0.002(3)
C32 0.042(5) 0.129(9) 0.122(9) -0.078(8) 0.019(5) -0.002(5)
C33 0.054(5) 0.125(9) 0.149(11) -0.109(9) 0.014(6) -0.009(6)
C34 0.043(4) 0.070(5) 0.066(5) -0.035(4) -0.003(4) 0.000(4)
C35 0.041(4) 0.083(7) 0.113(8) -0.054(6) -0.017(5) 0.014(4)
C36 0.037(3) 0.050(4) 0.040(3) 0.001(3) 0.003(3) 0.014(3)
C37 0.038(3) 0.049(4) 0.035(3) 0.000(3) 0.009(3) 0.006(3)
C38 0.038(3) 0.042(4) 0.034(3) 0.005(3) 0.006(2) 0.006(3)
C39 0.040(3) 0.057(4) 0.035(3) 0.006(3) 0.007(3) 0.012(3)
C40 0.047(4) 0.077(5) 0.031(3) 0.006(3) 0.003(3) 0.012(4)
C41 0.033(3) 0.071(5) 0.049(4) 0.010(4) 0.000(3) 0.012(3)
C42 0.036(3) 0.062(5) 0.049(4) 0.010(3) 0.007(3) 0.013(3)
N3 0.028(2) 0.022(2) 0.049(3) 0.002(2) 0.009(2) 0.0067(19)
N4 0.024(2) 0.025(2) 0.043(3) 0.004(2) 0.0086(19) 0.0035(18)
N5 0.037(3) 0.026(3) 0.050(3) 0.010(2) 0.021(2) 0.011(2)
N6 0.028(2) 0.024(2) 0.047(3) 0.003(2) 0.012(2) 0.0044(19)
C43 0.029(3) 0.033(3) 0.045(3) 0.009(3) 0.003(2) 0.008(2)
C44 0.023(3) 0.024(3) 0.042(3) -0.001(2) 0.000(2) 0.004(2)
C45 0.020(2) 0.025(3) 0.042(3) 0.001(2) 0.008(2) 0.007(2)
C46 0.046(3) 0.025(3) 0.036(3) 0.005(2) 0.015(3) -0.001(2)
C47 0.042(3) 0.030(3) 0.038(3) -0.007(2) 0.012(3) 0.000(3)
C48 0.026(3) 0.024(3) 0.039(3) -0.003(2) 0.004(2) 0.003(2)
C49 0.026(3) 0.028(3) 0.037(3) 0.005(2) 0.004(2) 0.006(2)
C50 0.020(2) 0.027(3) 0.034(3) 0.004(2) 0.006(2) 0.005(2)
C51 0.031(3) 0.025(3) 0.038(3) 0.000(2) 0.005(2) 0.003(2)
C52 0.029(3) 0.033(3) 0.040(3) 0.008(2) 0.012(2) 0.009(2)
C53 0.053(4) 0.024(3) 0.046(4) -0.002(3) 0.021(3) 0.004(3)
C54 0.040(3) 0.026(3) 0.037(3) 0.004(2) 0.020(3) 0.009(2)
C55 0.022(3) 0.027(3) 0.039(3) 0.008(2) 0.012(2) 0.007(2)
C56 0.029(3) 0.034(3) 0.040(3) 0.008(3) 0.007(2) 0.004(2)
C57 0.029(3) 0.039(4) 0.051(4) 0.023(3) 0.012(3) 0.007(3)
C58 0.041(3) 0.028(3) 0.039(3) 0.008(2) 0.014(3) 0.007(2)
C59 0.034(3) 0.028(3) 0.036(3) 0.001(2) 0.015(2) 0.007(2)
C60 0.022(3) 0.028(3) 0.036(3) 0.003(2) 0.007(2) 0.005(2)
C61 0.024(3) 0.031(3) 0.043(3) 0.006(2) 0.003(2) 0.010(2)
C62 0.028(3) 0.033(3) 0.041(3) -0.005(2) 0.002(2) 0.010(2)
C63 0.036(3) 0.018(3) 0.060(4) 0.006(3) 0.013(3) 0.004(2)
C64 0.037(3) 0.013(3) 0.046(3) 0.006(2) 0.009(2) 0.005(2)
C65 0.035(3) 0.020(3) 0.043(3) 0.004(2) 0.000(2) -0.001(2)
C66 0.045(3) 0.029(3) 0.036(3) 0.002(2) 0.009(3) 0.002(3)
C67 0.033(3) 0.017(3) 0.047(3) 0.003(2) 0.010(2) 0.001(2)
C68 0.036(3) 0.017(3) 0.048(3) 0.003(2) 0.003(3) 0.003(2)
C69 0.042(3) 0.019(3) 0.038(3) 0.004(2) 0.008(2) 0.006(2)
C70 0.037(3) 0.020(3) 0.067(4) -0.003(3) 0.012(3) -0.001(2)
C71 0.031(3) 0.019(3) 0.054(4) 0.004(2) 0.005(3) 0.000(2)
C72 0.033(3) 0.013(2) 0.035(3) 0.004(2) 0.010(2) -0.003(2)
C73 0.044(3) 0.024(3) 0.037(3) 0.006(2) -0.001(3) 0.005(2)
C74 0.053(4) 0.020(3) 0.037(3) 0.004(2) 0.015(3) 0.008(3)
C75 0.041(3) 0.010(2) 0.047(3) 0.001(2) 0.014(3) 0.000(2)
C76 0.033(3) 0.012(2) 0.043(3) 0.000(2) 0.001(2) 0.000(2)
C77 0.031(3) 0.016(3) 0.036(3) 0.001(2) 0.005(2) 0.002(2)
C78 0.044(3) 0.018(3) 0.069(4) 0.006(3) 0.027(3) 0.007(2)
N7 0.052(4) 0.077(5) 0.051(4) -0.004(3) 0.002(3) 0.016(3)
C79 0.038(3) 0.053(4) 0.045(4) -0.004(3) 0.008(3) 0.002(3)
C80 0.052(4) 0.051(4) 0.055(4) 0.007(3) 0.002(3) 0.000(3)
N8 0.052(4) 0.058(4) 0.060(4) 0.022(3) 0.001(3) 0.003(3)
N9 0.136(10) 0.123(9) 0.131(9) 0.036(7) -0.018(7) 0.043(8)
O15 0.070(11) 0.067(11) 0.039(8) -0.006(6) 0.007(7) 0.004(7)

loop_
_atom_type_symbol
_atom_type_description
_atom_type_scat_dispersion_real
_atom_type_scat_dispersion_imag
_atom_type_scat_source
C C 0.0181 0.0091 'International Tables Vol C Tables 4.2.6.8 and 6.1.1.4'
H H 0.0000 0.0000 'International Tables Vol C Tables 4.2.6.8 and 6.1.1.4'
N N 0.0311 0.0180 'International Tables Vol C Tables 4.2.6.8 and 6.1.1.4'
O O 0.0492 0.0322 'International Tables Vol C Tables 4.2.6.8 and 6.1.1.4'
F F 0.0727 0.0534 'International Tables Vol C Tables 4.2.6.8 and 6.1.1.4'
P P 0.2955 0.4335 'International Tables Vol C Tables 4.2.6.8 and 6.1.1.4'

loop_
_exptl_crystal_face_index_h
_exptl_crystal_face_index_k
_exptl_crystal_face_index_l
_exptl_crystal_face_perp_dist
_exptl_oxdiff_crystal_face_indexfrac_h
_exptl_oxdiff_crystal_face_indexfrac_k
_exptl_oxdiff_crystal_face_indexfrac_l
_exptl_oxdiff_crystal_face_x
_exptl_oxdiff_crystal_face_y
_exptl_oxdiff_crystal_face_z
0 0 1 0.0202 -0.0012 -0.0007 0.9985 -0.0551 -0.0201 0.0050
2 -1 0 0.0653 1.9975 -0.9937 -0.0020 0.0498 -0.2386 -0.0069
-1 0 0 0.0777 -0.9984 -0.0030 -0.0000 -0.0203 0.1038 -0.0507
-2 1 0 0.0653 -1.9975 0.9937 0.0020 -0.0498 0.2386 0.0069
1 0 0 0.0917 0.9984 0.0030 0.0000 0.0203 -0.1038 0.0507
0 -1 0 0.1034 0.0008 -0.9997 -0.0021 0.0092 -0.0310 -0.1084
0 1 0 0.1034 -0.0008 0.9997 0.0021 -0.0092 0.0310 0.1084
0 0 -1 0.0202 0.0012 0.0007 -0.9985 0.0551 0.0201 -0.0050

loop_
_geom_angle_atom_site_label_1
_geom_angle_atom_site_label_2
_geom_angle_atom_site_label_3
_geom_angle
F1 P1 F2 90.4(2)
F1 P1 F3 179.1(2)
F1 P1 F5 90.0(2)
F2 P1 F3 89.5(2)
F4 P1 F1 90.6(2)
F4 P1 F2 89.7(2)
F4 P1 F3 90.3(2)
F4 P1 F5 179.0(2)
F4 P1 F6 90.6(2)
F5 P1 F2 89.5(2)
F5 P1 F3 89.1(2)
F6 P1 F1 90.5(2)
F6 P1 F2 179.1(2)
F6 P1 F3 89.6(2)
F6 P1 F5 90.2(2)
F8 P2 F7 89.5(2)
F9 P2 F7 89.7(3)
F9 P2 F8 90.4(3)
F10 P2 F7 90.4(2)
F10 P2 F8 179.6(3)
F10 P2 F9 89.3(3)
F11 P2 F7 87.8(3)
F11 P2 F8 90.9(4)
F11 P2 F9 177.1(3)
F11 P2 F10 89.5(3)
F12 P2 F7 179.4(3)
F12 P2 F8 89.9(3)
F12 P2 F9 90.5(3)
F12 P2 F10 90.2(3)
F12 P2 F11 92.1(3)
F14 P3 F13 91.7(3)
F14 P3 F15 176.7(5)
F15 P3 F13 87.6(3)
F16 P3 F13 174.9(5)
F16 P3 F14 88.6(3)
F16 P3 F15 92.3(3)
F17 P3 F13 92.1(5)
F17 P3 F14 89.7(5)
F17 P3 F15 87.1(6)
F17 P3 F16 93.0(6)
F17 P3 F18 177.2(5)
F18 P3 F13 85.2(4)
F18 P3 F14 90.1(5)
F18 P3 F15 93.1(6)
F18 P3 F16 89.7(5)
F19 P4 F21 89.9(3)
F19 P4 F22 89.0(3)
F19 P4 F24 87.3(4)
F20 P4 F19 90.0(3)
F20 P4 F21 90.5(4)
F20 P4 F22 88.9(4)
F20 P4 F24 176.7(4)
F22 P4 F21 178.8(4)
F23 P4 F19 177.0(5)
F23 P4 F20 92.8(4)
F23 P4 F21 90.9(5)
F23 P4 F22 90.1(5)
F23 P4 F24 89.8(5)
F24 P4 F21 91.4(4)
F24 P4 F22 89.2(4)
C1 O1 C13 118.2(4)
C14 O2A C15A 112.2(8)
C15B O2B C14 112.0(11)
C17 O3 C16 112.4(5)
C18 O4 C19 114.7(5)
C7 O5 C20 116.7(5)
C3 O6 C21 118.8(4)
C23 O7 C22 111.2(4)
C25 O8 C24 114.3(5)
C27 O9 C26 111.0(5)
C9 O10 C28 117.7(5)
C30 O11 C29 117.1(5)
C37 O13 C36 114.4(5)
C31 N1 C35 116.8(6)
C42 N2 C38 116.5(5)
O1 C1 C2 122.3(5)
C6 C1 O1 116.6(5)
C6 C1 C2 121.1(5)
C3 C2 C1 118.5(5)
O6 C3 C2 123.9(5)
O6 C3 C4 115.3(5)
C4 C3 C2 120.8(5)
C3 C4 C5 119.7(5)
C4 C5 C6 120.2(5)
C4 C5 C29 121.6(5)
C6 C5 C29 118.2(5)
C1 C6 C5 119.7(5)
O5 C7 C8 113.3(5)
C12 C7 O5 124.8(6)
C12 C7 C8 121.9(5)
C9 C8 C7 118.4(5)
O10 C9 C8 124.2(5)
O10 C9 C10 114.4(5)
C10 C9 C8 121.3(6)
C11 C10 C9 119.3(6)
C10 C11 C12 121.0(5)
C10 C11 C36 119.8(6)
C12 C11 C36 119.2(6)
C7 C12 C11 118.0(5)
O1 C13 C14 109.0(5)
O2A C14 O2B 26.4(4)
O2A C14 C13 119.5(7)
C13 C14 O2B 97.8(7)
O2A C15A C16 109.8(8)
C16 C15B O2B 108.0(14)
O3 C16 C15A 111.4(6)
C15B C16 O3 113.2(9)
C15B C16 C15A 40.7(8)
O3 C17 C18 111.3(5)
O4 C18 C17 111.2(5)
O4 C19 C20 113.9(5)
O5 C20 C19 108.1(5)
O6 C21 C22 114.2(5)
O7 C22 C21 107.8(5)
O7 C23 C24 109.2(5)
O8 C24 C23 109.7(5)
O8 C25 C26 112.6(5)
O9 C26 C25 107.3(5)
O9 C27 C28 109.0(5)
O10 C28 C27 107.4(6)
O11 C29 C5 112.3(5)
O11 C30 C31 112.7(5)
O12 C30 O11 125.5(6)
O12 C30 C31 121.8(6)
N1 C31 C30 118.7(5)
N1 C31 C32 122.4(6)
C32 C31 C30 118.9(6)
C31 C32 C33 118.4(8)
C34 C33 C32 120.4(8)
C33 C34 C35 117.7(7)
C34 C35 N1 124.2(8)
O13 C36 C11 109.8(5)
O13 C37 C38 114.1(5)
O14 C37 O13 124.1(6)
O14 C37 C38 121.8(6)
N2 C38 C37 117.1(5)
N2 C38 C39 123.5(6)
C39 C38 C37 119.4(6)
C38 C39 C40 118.9(6)
C41 C40 C39 118.2(6)
C40 C41 C42 119.3(6)
N2 C42 C41 123.6(6)
C43 N3 C47 121.7(5)
C43 N3 C63 119.5(5)
C47 N3 C63 118.6(5)
C48 N4 C52 120.7(5)
C48 N4 C71 118.5(5)
C52 N4 C71 120.5(5)
C53 N5 C78 118.8(6)
C57 N5 C53 121.7(5)
C57 N5 C78 119.3(5)
C58 N6 C62 121.0(5)
C58 N6 C70 119.4(5)
C62 N6 C70 119.2(5)
N3 C43 C44 121.2(6)
C43 C44 C45 118.8(5)
C44 C45 C50 120.5(5)
C46 C45 C44 118.1(5)
C46 C45 C50 121.3(5)
C45 C46 C47 120.5(6)
N3 C47 C46 119.6(6)
N4 C48 C49 120.6(5)
C48 C49 C50 120.6(5)
C49 C50 C45 120.6(5)
C49 C50 C51 117.4(5)
C51 C50 C45 121.9(5)
C52 C51 C50 120.0(5)
N4 C52 C51 120.4(5)
N5 C53 C54 120.0(6)
C53 C54 C55 120.3(6)
C54 C55 C56 117.9(5)
C54 C55 C60 120.9(5)
C56 C55 C60 121.1(5)
C57 C56 C55 119.4(6)
N5 C57 C56 120.5(6)
N6 C58 C59 120.9(5)
C58 C59 C60 119.6(5)
C59 C60 C55 120.3(5)
C61 C60 C55 122.0(5)
C61 C60 C59 117.6(5)
C62 C61 C60 120.7(6)
N6 C62 C61 120.1(5)
N3 C63 C64 108.7(4)
C65 C64 C63 121.2(5)
C65 C64 C69 119.6(5)
C69 C64 C63 119.2(6)
C64 C65 C66 120.4(6)
C65 C66 C67 119.9(6)
C66 C67 C70 120.1(6)
C68 C67 C66 119.8(5)
C68 C67 C70 119.9(6)
C67 C68 C69 120.1(6)
C64 C69 C68 119.9(6)
N6 C70 C67 107.4(5)
C72 C71 N4 107.3(4)
C73 C72 C71 121.1(5)
C73 C72 C77 119.1(5)
C77 C72 C71 119.7(5)
C72 C73 C74 121.0(5)
C75 C74 C73 119.7(6)
C74 C75 C78 120.7(6)
C76 C75 C74 119.3(5)
C76 C75 C78 119.9(6)
C75 C76 C77 120.7(5)
C72 C77 C76 119.9(5)
N5 C78 C75 109.0(4)
N7 C79 C80 178.3(8)
C81B N8 C81A 24.7(11)
N8 C81A C82A 178.8(17)
N8 C81B C82B 178(2)
C83B N9 C83A 24(2)
N9 C83A C84A 169.5(18)
N9 C83B C84B 167(4)
N10 C85 C86 177.5(19)
N11 C87 C88 171(3)
N12 C89 C90 175(2)
N13 C91 C92 176(4)

loop_
_geom_bond_atom_site_label_1
_geom_bond_atom_site_label_2
_geom_bond_distance
P1 F1 1.598(4)
P1 F2 1.603(4)
P1 F3 1.609(4)
P1 F4 1.595(4)
P1 F5 1.602(4)
P1 F6 1.596(4)
P2 F7 1.609(4)
P2 F8 1.595(5)
P2 F9 1.575(5)
P2 F10 1.575(5)
P2 F11 1.569(5)
P2 F12 1.569(4)
P3 F13 1.587(5)
P3 F14 1.562(5)
P3 F15 1.576(5)
P3 F16 1.550(6)
P3 F17 1.525(8)
P3 F18 1.543(7)
P4 F19 1.587(6)
P4 F20 1.580(6)
P4 F21 1.630(7)
P4 F22 1.610(7)
P4 F23 1.544(7)
P4 F24 1.604(7)
O1 C1 1.375(6)
O1 C13 1.440(7)
O2A C14 1.330(9)
O2A C15A 1.433(13)
O2B C14 1.593(12)
O2B C15B 1.43(2)
O3 C16 1.413(8)
O3 C17 1.404(8)
O4 C18 1.408(8)
O4 C19 1.415(7)
O5 C7 1.372(7)
O5 C20 1.435(7)
O6 C3 1.373(7)
O6 C21 1.428(7)
O7 C22 1.440(7)
O7 C23 1.414(7)
O8 C24 1.433(7)
O8 C25 1.420(7)
O9 C26 1.434(8)
O9 C27 1.419(8)
O10 C9 1.372(7)
O10 C28 1.434(8)
O11 C29 1.459(7)
O11 C30 1.324(7)
O12 C30 1.196(7)
O13 C36 1.446(7)
O13 C37 1.321(7)
O14 C37 1.207(8)
N1 C31 1.302(9)
N1 C35 1.356(9)
N2 C38 1.360(8)
N2 C42 1.324(8)
C1 C2 1.398(8)
C1 C6 1.370(8)
C2 C3 1.397(8)
C3 C4 1.381(8)
C4 C5 1.386(8)
C5 C6 1.394(8)
C5 C29 1.504(8)
C7 C8 1.402(8)
C7 C12 1.369(8)
C8 C9 1.387(9)
C9 C10 1.382(8)
C10 C11 1.377(9)
C11 C12 1.420(9)
C11 C36 1.514(8)
C13 C14 1.486(9)
C15A C16 1.569(12)
C15B C16 1.344(18)
C17 C18 1.505(9)
C19 C20 1.516(9)
C21 C22 1.503(9)
C23 C24 1.499(9)
C25 C26 1.495(9)
C27 C28 1.495(9)
C30 C31 1.510(8)
C31 C32 1.355(10)
C32 C33 1.389(12)
C33 C34 1.312(12)
C34 C35 1.345(11)
C37 C38 1.494(8)
C38 C39 1.363(9)
C39 C40 1.394(9)
C40 C41 1.368(10)
C41 C42 1.385(10)
N3 C43 1.328(8)
N3 C47 1.335(8)
N3 C63 1.510(7)
N4 C48 1.343(7)
N4 C52 1.345(8)
N4 C71 1.514(7)
N5 C53 1.334(8)
N5 C57 1.328(8)
N5 C78 1.510(7)
N6 C58 1.340(8)
N6 C62 1.346(8)
N6 C70 1.500(7)
C43 C44 1.388(8)
C44 C45 1.396(8)
C45 C46 1.387(8)
C45 C50 1.498(8)
C46 C47 1.387(8)
C48 C49 1.363(8)
C49 C50 1.388(8)
C50 C51 1.399(8)
C51 C52 1.374(8)
C53 C54 1.384(8)
C54 C55 1.384(8)
C55 C56 1.393(8)
C55 C60 1.489(8)
C56 C57 1.391(9)
C58 C59 1.387(8)
C59 C60 1.403(8)
C60 C61 1.388(8)
C61 C62 1.385(8)
C63 C64 1.514(8)
C64 C65 1.379(8)
C64 C69 1.386(8)
C65 C66 1.381(8)
C66 C67 1.385(8)
C67 C68 1.376(9)
C67 C70 1.513(8)
C68 C69 1.386(8)
C71 C72 1.507(8)
C72 C73 1.388(8)
C72 C77 1.389(8)
C73 C74 1.393(9)
C74 C75 1.391(9)
C75 C76 1.387(8)
C75 C78 1.518(8)
C76 C77 1.396(8)
N7 C79 1.144(9)
C79 C80 1.459(10)
N8 C81A 1.119(15)
N8 C81B 1.117(19)
C81A C82A 1.46(2)
C81B C82B 1.43(3)
N9 C83A 1.24(2)
N9 C83B 0.98(3)
C83A C84A 1.43(2)
C83B C84B 1.58(4)
N10 C85 1.099(19)
C85 C86 1.45(2)
N11 C87 1.26(3)
C87 C88 1.49(3)
N12 C89 1.14(3)
C89 C90 1.49(3)
N13 C91 1.145(16)
C91 C92 1.442(16)
